data_7716383
loop_
_publ_author_name
'Luhach, Sanju'
'Lalancette, Roger A.'
'Prokopchuk, Demyan E.'

_publ_section_title
;
 "Catch and release" of the Cp<sup>N3</sup> ligand using cobalt:
 dissociation, protonation, and C-H bond thermochemistry.
;
_journal_issue 47
_journal_name_full 'Dalton transactions (Cambridge, England : 2003)'
_journal_page_first 18865
_journal_page_last 18872
_journal_paper_doi 10.1039/d4dt01560f
_journal_volume 53
_journal_year 2024
_chemical_formula_moiety '2(B F4), C24 H29 N3, C2 H3 N'
_chemical_formula_sum 'C26 H32 B2 F8 N4'
_chemical_formula_weight 574.17
_space_group_crystal_system triclinic
_space_group_IT_number 2
_space_group_name_Hall '-P 1'
_space_group_name_H-M_alt 'P -1'
_atom_sites_solution_hydrogens geom
_audit_creation_date 2024-02-16
_audit_creation_method
;
Olex2 1.5
(compiled 2023.08.24 svn.re1ec1418 for OlexSys, GUI svn.r6817)
;
_audit_update_record
;
2024-05-27 deposited with the CCDC.	2024-06-18 downloaded from the CCDC.
;
_cell_angle_alpha 79.8160(11)
_cell_angle_beta 84.9985(9)
_cell_angle_gamma 73.8252(12)
_cell_formula_units_Z 4
_cell_length_a 10.38703(12)
_cell_length_b 14.8503(2)
_cell_length_c 19.1230(2)
_cell_measurement_reflns_used 34997
_cell_measurement_temperature 99.9(4)
_cell_measurement_theta_max 77.4040
_cell_measurement_theta_min 2.3230
_cell_volume 2786.09(6)
_computing_cell_refinement 'CrysAlisPro 1.171.42.93a (Rigaku OD, 2023)'
_computing_data_collection 'CrysAlisPro 1.171.42.93a (Rigaku OD, 2023)'
_computing_data_reduction 'CrysAlisPro 1.171.42.93a (Rigaku OD, 2023)'
_computing_molecular_graphics 'Olex2 1.5 (Dolomanov et al., 2009)'
_computing_publication_material 'Olex2 1.5 (Dolomanov et al., 2009)'
_computing_structure_refinement 'SHELXL 2018/3 (Sheldrick, 2015)'
_computing_structure_solution 'SHELXL-2018/3 (Sheldrick, 2018)'
_diffrn_ambient_environment N~2~
_diffrn_ambient_temperature 99.9(4)
_diffrn_detector 'Hybrid Pixel Array Detector'
_diffrn_detector_area_resol_mean 10.0000
_diffrn_detector_type HyPix
_diffrn_measured_fraction_theta_full 0.999
_diffrn_measured_fraction_theta_max 0.959
_diffrn_measurement_details
;
List of Runs (angles in degrees, time in seconds):

  # Type    Start    End  Width  t~exp~   \w     \q     \k     \f   Frames
#--------------------------------------------------------------------------
  1  \w    -76.00  26.00   0.50    0.25    --  -46.79  89.00 -17.00  204
  2  \w    -20.00  76.00   0.50    0.25    --   46.79 -89.00-133.00  192
  3  \w    -80.00 -19.00   0.50    1.01    --  -91.75  89.00 -17.00  122
  4  \w     37.00 105.00   0.50    1.01    --  109.46 -89.00-133.00  136
  5  \w    101.00 178.00   0.50    1.01    --  109.46  89.00 -17.00  154
  6  \w   -120.00 -82.00   0.50    0.25    --  -46.79 -57.00-180.00   76
  7  \w    -41.00  27.00   0.50    0.25    --  -46.79  38.00 -90.00  136
  8  \w    -37.00  29.00   0.50    0.25    --  -46.79  19.00 150.00  132
  9  \w   -119.00 -32.00   0.50    0.25    --  -46.79 -45.00-120.07  174
 10  \w    -29.00  52.00   0.50    0.25    --   46.79 -19.00 -60.00  162
 11  \w     82.00 120.00   0.50    0.25    --   46.79  57.00  90.00   76
 12  \w     82.00 120.00   0.50    0.25    --   46.79  57.00 -30.00   76
 13  \w    -41.00 -15.00   0.50    1.01    --  -91.75  15.00 -30.00   52
 14  \w    -41.00 -15.00   0.50    1.01    --  -91.75  15.00 -60.00   52
 15  \w    -41.00 -15.00   0.50    1.01    --  -91.75  15.00   0.00   52
 16  \w    -41.00 -15.00   0.50    1.01    --  -91.75  15.00-150.00   52
 17  \w    -41.00 -15.00   0.50    1.01    --  -91.75  15.00 120.00   52
 18  \w   -162.00 -87.00   0.50    1.01    --  -91.75-125.00 -60.00  150
 19  \w    -46.00 -19.00   0.50    1.01    --  -91.75  45.00 -90.00   54
 20  \w    -46.00 -19.00   0.50    1.01    --  -91.75  45.00   0.00   54
 21  \w    -62.00 -19.00   0.50    1.01    --  -91.75  61.00 -60.00   86
 22  \w    -41.00 -15.00   0.50    1.01    --  -91.75  15.00  30.00   52
 23  \w    -41.00 -15.00   0.50    1.01    --  -91.75  15.00  90.00   52
 24  \w   -164.00 -79.00   0.50    1.01    --  -91.75 -89.00-133.00  170
 25  \w   -164.00-100.00   0.50    1.01    --  -91.75 -77.00 -30.00  128
 26  \w   -164.00 -87.00   0.50    1.01    --  -91.75 -59.00 -70.83  154
 27  \w    -41.00 -15.00   0.50    1.01    --  -91.75  15.00 -90.00   52
 28  \w     37.00 105.00   0.50    1.01    --  109.46 -95.00   0.00  136
 29  \w     37.00  77.00   0.50    1.01    --  109.46 -61.00 120.00   80
 30  \w     37.00  77.00   0.50    1.01    --  109.46 -61.00 -90.00   80
 31  \w     37.00 105.00   0.50    1.01    --  109.46 -95.00 150.00  136
 32  \w     94.00 178.00   0.50    1.01    --  109.46  30.00 120.00  168
 33  \w     40.00 111.00   0.50    1.01    --  109.46-125.00 -60.00  142
 34  \w     37.00 105.00   0.50    1.01    --  109.46 -95.00 -30.00  136
 35  \w     40.00 111.00   0.50    1.01    --  109.46-125.00  90.00  142
 36  \w     37.00 105.00   0.50    1.01    --  109.46 -95.00 -60.00  136
 37  \w     37.00  77.00   0.50    1.01    --  109.46 -61.00-150.00   80
 38  \w     39.00 106.00   0.50    1.01    --  109.46 -97.00  72.31  134
 39  \w     37.00 105.00   0.50    1.01    --  109.46 -95.00-120.00  136
 40  \w     37.00 105.00   0.50    1.01    --  109.46 -95.00 120.00  136
 41  \w     37.00  77.00   0.50    1.01    --  109.46 -61.00  90.00   80
 42  \w     37.00  77.00   0.50    1.01    --  109.46 -61.00 -30.00   80
 43  \w     37.00 105.00   0.50    1.01    --  109.46 -95.00-180.00  136
 44  \w     95.00 178.00   0.50    1.01    --  109.46  45.00-180.00  166
 45  \w     37.00  77.00   0.50    1.01    --  109.46 -61.00 150.00   80
 46  \w     31.00 120.00   0.50    0.25    --   46.79  53.00 -13.27  178
 47  \w     31.00 108.00   0.50    0.25    --   46.79  54.00 162.59  154
 48  \w     31.00 120.00   0.50    0.25    --   46.79  54.00  68.39  178
;
_diffrn_measurement_device 'four-circle diffractometer'
_diffrn_measurement_device_type 'XtaLAB Synergy, Dualflex, HyPix'
_diffrn_measurement_method '\w scans'
_diffrn_orient_matrix_type 'CrysAlisPro convention (1999,Acta A55,543-557)'
_diffrn_orient_matrix_UB_11 -0.0260268000
_diffrn_orient_matrix_UB_12 -0.0988323000
_diffrn_orient_matrix_UB_13 0.0185707000
_diffrn_orient_matrix_UB_21 -0.0666648000
_diffrn_orient_matrix_UB_22 0.0159276000
_diffrn_orient_matrix_UB_23 -0.0716682000
_diffrn_orient_matrix_UB_31 0.1369858000
_diffrn_orient_matrix_UB_32 -0.0441579000
_diffrn_orient_matrix_UB_33 -0.0350576000
_diffrn_radiation_monochromator mirror
_diffrn_radiation_probe x-ray
_diffrn_radiation_type 'Cu K\a'
_diffrn_radiation_wavelength 1.54178
_diffrn_reflns_av_R_equivalents 0.0417
_diffrn_reflns_av_unetI/netI 0.0290
_diffrn_reflns_Laue_measured_fraction_full 0.999
_diffrn_reflns_Laue_measured_fraction_max 0.959
_diffrn_reflns_limit_h_max 13
_diffrn_reflns_limit_h_min -12
_diffrn_reflns_limit_k_max 18
_diffrn_reflns_limit_k_min -18
_diffrn_reflns_limit_l_max 24
_diffrn_reflns_limit_l_min -24
_diffrn_reflns_number 53954
_diffrn_reflns_point_group_measured_fraction_full 0.999
_diffrn_reflns_point_group_measured_fraction_max 0.959
_diffrn_reflns_theta_full 67.679
_diffrn_reflns_theta_max 78.159
_diffrn_reflns_theta_min 2.349
_diffrn_source 'micro-focus sealed X-ray tube'
_diffrn_source_type 'PhotonJet (Cu) X-ray Source'
_exptl_absorpt_coefficient_mu 1.022
_exptl_absorpt_correction_T_max 1.000
_exptl_absorpt_correction_T_min 0.771
_exptl_absorpt_correction_type gaussian
_exptl_absorpt_process_details
;
CrysAlisPro 1.171.42.93a (Rigaku Oxford Diffraction, 2023)
Numerical absorption correction based on gaussian integration over
a multifaceted crystal model
Empirical absorption correction using spherical harmonics,
implemented in SCALE3 ABSPACK scaling algorithm.
;
_exptl_crystal_colour yellow
_exptl_crystal_colour_primary yellow
_exptl_crystal_density_diffrn 1.369
_exptl_crystal_description parallelepiped
_exptl_crystal_F_000 1192
_exptl_crystal_size_max 0.157
_exptl_crystal_size_mid 0.112
_exptl_crystal_size_min 0.108
_refine_diff_density_max 0.619
_refine_diff_density_min -0.587
_refine_diff_density_rms 0.046
_refine_ls_extinction_method none
_refine_ls_goodness_of_fit_ref 1.059
_refine_ls_hydrogen_treatment constr
_refine_ls_matrix_type full
_refine_ls_number_parameters 833
_refine_ls_number_reflns 11457
_refine_ls_number_restraints 12
_refine_ls_restrained_S_all 1.063
_refine_ls_R_factor_all 0.0473
_refine_ls_R_factor_gt 0.0426
_refine_ls_shift/su_max 0.001
_refine_ls_shift/su_mean 0.000
_refine_ls_structure_factor_coef Fsqd
_refine_ls_weighting_details 'w=1/[\s^2^(Fo^2^)+(0.0576P)^2^+1.1142P] where P=(Fo^2^+2Fc^2^)/3'
_refine_ls_weighting_scheme calc
_refine_ls_wR_factor_gt 0.1149
_refine_ls_wR_factor_ref 0.1188
_reflns_Friedel_coverage 0.000
_reflns_number_gt 10165
_reflns_number_total 11457
_reflns_threshold_expression 'I > 2\s(I)'
_cod_data_source_file d4dt01560f3.cif
_cod_data_source_block 230623ral_sk_88_100k
_cod_depositor_comments 'Adding full bibliography for 7716380--7716384.cif.'
_cod_original_cell_volume 2786.11(6)
_cod_database_code 7716383
_shelx_shelxl_version_number 2018/3
_chemical_oxdiff_formula C26H32B2F8N4
_chemical_oxdiff_usercomment ACN/ETHER
_shelx_space_group_comment
;
The symmetry employed for this shelxl refinement is uniquely defined
by the following loop, which should always be used as a source of
symmetry information in preference to the above space-group names.
They are only intended as comments.
;
_olex2_refinement_description
;
1. Fixed Uiso
 At 1.2 times of:
  All C(H) groups, All C(H,H) groups, All N(H) groups
 At 1.5 times of:
  All C(H,H,H) groups
2. Uiso/Uaniso restraints and constraints
Uanis(F5) \\sim Ueq, Uanis(F8) \\sim Ueq: with sigma of 0.01 and sigma for
terminal atoms of 0.02
3. Others
 Sof(F14A)=Sof(F15A)=Sof(F13A)=Sof(F16A)=1-FVAR(1)
 Sof(F16)=Sof(F15)=Sof(F13)=Sof(F14)=FVAR(1)
 Sof(F5A)=Sof(F7A)=Sof(F8A)=Sof(F6A)=1-FVAR(2)
 Sof(F6)=Sof(F7)=Sof(F5)=Sof(F8)=FVAR(2)
 Sof(F9A)=Sof(F11A)=Sof(F12A)=1-FVAR(3)
 Sof(F9)=Sof(F11)=Sof(F12)=FVAR(3)
4.a Ternary CH refined with riding coordinates:
 C2(H2), C10(H10), C26(H26), C34(H34)
4.b Secondary CH2 refined with riding coordinates:
 C32(H32A,H32B), C33(H33A,H33B), C8(H8A,H8B), C9(H9A,H9B)
4.c Aromatic/amide H refined with riding coordinates:
 C38(H38), C42(H42), C41(H41), C39(H39), C40(H40), C20(H20), C24(H24),
 C22(H22), C23(H23), C21(H21), C14(H14), C18(H18), C17(H17), C15(H15), C16(H16),
  C48(H48), C44(H44), C47(H47), C46(H46), C45(H45), N1(H1), N4(H4)
4.d Idealised Me refined as rotating group:
 C31(H31A,H31B,H31C), C30(H30A,H30B,H30C), C50(H50A,H50B,H50C), C52(H52A,H52B,
 H52C), C6(H6A,H6B,H6C), C7(H7A,H7B,H7C), C12(H12A,H12B,H12C), C11(H11A,H11B,
 H11C), C35(H35A,H35B,H35C), C36(H36A,H36B,H36C)
;
_olex2_submission_special_instructions 'No special instructions were received'
_oxdiff_exptl_absorpt_empirical_details
;
Empirical correction (ABSPACK) includes:
- Absorption correction using spherical harmonics
- Frame scaling
;
_oxdiff_exptl_absorpt_empirical_full_max 1.705
_oxdiff_exptl_absorpt_empirical_full_min 0.712

loop_
_space_group_symop_operation_xyz
'x, y, z'
'-x, -y, -z'

loop_
_atom_site_label
_atom_site_type_symbol
_atom_site_fract_x
_atom_site_fract_y
_atom_site_fract_z
_atom_site_U_iso_or_equiv
_atom_site_adp_type
_atom_site_occupancy
_atom_site_site_symmetry_order
_atom_site_calc_flag
_atom_site_refinement_flags_posn
_atom_site_refinement_flags_adp
_atom_site_refinement_flags_occupancy
_atom_site_disorder_assembly
_atom_site_disorder_group
F2 F 0.18732(12) 0.26539(7) 0.37966(5) 0.0507(3) Uani 1 1 d . . . . .
C37 C 1.03494(13) -0.03000(9) 0.70469(7) 0.0211(3) Uani 1 1 d . . . . .
C38 C 1.00904(14) -0.09083(10) 0.66345(8) 0.0265(3) Uani 1 1 d . . . . .
H38 H 0.921498 -0.079929 0.646958 0.032 Uiso 1 1 calc R U . . .
C42 C 1.16226(14) -0.04704(10) 0.72997(8) 0.0274(3) Uani 1 1 d . . . . .
H42 H 1.179579 -0.006517 0.759154 0.033 Uiso 1 1 calc R U . . .
C41 C 1.26433(14) -0.12375(10) 0.71234(10) 0.0343(3) Uani 1 1 d . . . . .
H41 H 1.351740 -0.135129 0.729150 0.041 Uiso 1 1 calc R U . . .
C39 C 1.11156(16) -0.16772(11) 0.64637(9) 0.0332(3) Uani 1 1 d . . . . .
H39 H 1.093967 -0.209301 0.618208 0.040 Uiso 1 1 calc R U . . .
C40 C 1.23925(15) -0.18362(10) 0.67044(9) 0.0347(3) Uani 1 1 d . . . . .
H40 H 1.309518 -0.235539 0.658208 0.042 Uiso 1 1 calc R U . . .
C19 C 0.38828(13) 0.38325(10) 0.13456(7) 0.0245(3) Uani 1 1 d . . . . .
C20 C 0.48625(15) 0.29747(11) 0.15143(9) 0.0338(3) Uani 1 1 d . . . . .
H20 H 0.492101 0.265174 0.199064 0.041 Uiso 1 1 calc R U . . .
C24 C 0.37954(17) 0.42973(12) 0.06483(8) 0.0356(3) Uani 1 1 d . . . . .
H24 H 0.312661 0.487691 0.052547 0.043 Uiso 1 1 calc R U . . .
C22 C 0.56644(18) 0.30643(16) 0.02961(11) 0.0498(5) Uani 1 1 d . . . . .
H22 H 0.627315 0.280625 -0.006369 0.060 Uiso 1 1 calc R U . . .
C23 C 0.4702(2) 0.39036(15) 0.01284(9) 0.0470(5) Uani 1 1 d . . . . .
H23 H 0.465035 0.422313 -0.034896 0.056 Uiso 1 1 calc R U . . .
C21 C 0.57505(17) 0.25911(14) 0.09908(11) 0.0465(4) Uani 1 1 d . . . . .
H21 H 0.641423 0.200713 0.110785 0.056 Uiso 1 1 calc R U . . .
C13 C -0.01254(13) 0.54923(9) 0.25941(7) 0.0220(3) Uani 1 1 d . . . . .
C14 C 0.01888(14) 0.63048(10) 0.22310(8) 0.0274(3) Uani 1 1 d . . . . .
H14 H 0.107735 0.627628 0.204866 0.033 Uiso 1 1 calc R U . . .
C18 C -0.14250(14) 0.55399(11) 0.28690(8) 0.0277(3) Uani 1 1 d . . . . .
H18 H -0.163586 0.498728 0.312665 0.033 Uiso 1 1 calc R U . . .
C17 C -0.24128(15) 0.63974(12) 0.27655(9) 0.0345(3) Uani 1 1 d . . . . .
H17 H -0.330146 0.642791 0.294846 0.041 Uiso 1 1 calc R U . . .
C15 C -0.08061(17) 0.71616(11) 0.21359(9) 0.0358(3) Uani 1 1 d . . . . .
H15 H -0.059267 0.771942 0.189031 0.043 Uiso 1 1 calc R U . . .
C16 C -0.21083(16) 0.72061(12) 0.23975(9) 0.0376(4) Uani 1 1 d . . . . .
H16 H -0.278731 0.779000 0.232403 0.045 Uiso 1 1 calc R U . . .
C43 C 0.62023(12) 0.14948(9) 0.60231(7) 0.0217(3) Uani 1 1 d . . . . .
C48 C 0.53504(14) 0.23986(10) 0.60416(8) 0.0270(3) Uani 1 1 d . . . . .
H48 H 0.541942 0.274097 0.640562 0.032 Uiso 1 1 calc R U . . .
C44 C 0.61357(15) 0.10082(10) 0.54717(8) 0.0291(3) Uani 1 1 d . . . . .
H44 H 0.673684 0.040041 0.544720 0.035 Uiso 1 1 calc R U . . .
C47 C 0.44004(15) 0.28004(11) 0.55291(8) 0.0310(3) Uani 1 1 d . . . . .
H47 H 0.381375 0.341535 0.554435 0.037 Uiso 1 1 calc R U . . .
C46 C 0.43079(15) 0.23026(11) 0.49939(8) 0.0308(3) Uani 1 1 d . . . . .
H46 H 0.364047 0.257013 0.465091 0.037 Uiso 1 1 calc R U . . .
C45 C 0.51848(16) 0.14182(11) 0.49587(8) 0.0333(3) Uani 1 1 d . . . . .
H45 H 0.513684 0.108978 0.458232 0.040 Uiso 1 1 calc R U . . .
B1 B 0.73701(18) 0.99521(12) 0.07199(10) 0.0316(3) Uani 1 1 d . . . . .
B2 B 0.27400(16) 0.20807(11) 0.33628(9) 0.0267(3) Uani 1 1 d . . . . .
F4 F 0.21340(10) 0.21896(7) 0.27205(5) 0.0406(2) Uani 1 1 d . . . . .
F1 F 0.30113(11) 0.11496(6) 0.36925(6) 0.0432(2) Uani 1 1 d . . . . .
F3 F 0.39037(12) 0.23745(11) 0.32488(6) 0.0657(4) Uani 1 1 d . . . . .
N5 N 0.81180(12) -0.01219(8) 0.83232(6) 0.0275(3) Uani 1 1 d . . . . .
N6 N 0.58540(12) 0.01901(8) 0.75140(7) 0.0269(2) Uani 1 1 d . . . . .
C28 C 0.69095(13) 0.04834(9) 0.72403(7) 0.0220(3) Uani 1 1 d . . . . .
C32 C 0.68731(16) -0.03152(11) 0.86767(8) 0.0339(3) Uani 1 1 d . . . . .
H32A H 0.633978 0.024668 0.888336 0.041 Uiso 1 1 calc R U . . .
H32B H 0.710718 -0.085831 0.906859 0.041 Uiso 1 1 calc R U . . .
C33 C 0.60497(16) -0.05389(11) 0.81542(8) 0.0334(3) Uani 1 1 d . . . . .
H33A H 0.650919 -0.116648 0.801831 0.040 Uiso 1 1 calc R U . . .
H33B H 0.516586 -0.057146 0.838024 0.040 Uiso 1 1 calc R U . . .
C31 C 0.46369(15) 0.03544(12) 0.71253(9) 0.0352(3) Uani 1 1 d . . . . .
H31A H 0.442507 0.099572 0.684892 0.053 Uiso 1 1 calc R U . . .
H31B H 0.388985 0.029053 0.746318 0.053 Uiso 1 1 calc R U . . .
H31C H 0.478003 -0.011295 0.680341 0.053 Uiso 1 1 calc R U . . .
C30 C 0.92547(17) -0.02669(12) 0.87762(8) 0.0369(3) Uani 1 1 d . . . . .
H30A H 0.894381 0.004826 0.919275 0.055 Uiso 1 1 calc R U . . .
H30B H 0.994270 0.000292 0.850588 0.055 Uiso 1 1 calc R U . . .
H30C H 0.963516 -0.094840 0.893210 0.055 Uiso 1 1 calc R U . . .
C50 C 0.0831(2) 0.78164(14) 0.03749(11) 0.0503(5) Uani 1 1 d . . . . .
H50A H 0.122219 0.800801 -0.009380 0.076 Uiso 1 1 calc R U . . .
H50B H 0.133803 0.792691 0.074531 0.076 Uiso 1 1 calc R U . . .
H50C H -0.010563 0.819045 0.041141 0.076 Uiso 1 1 calc R U . . .
C49 C 0.08867(17) 0.68206(14) 0.04661(9) 0.0408(4) Uani 1 1 d . . . . .
N7 N 0.09342(19) 0.60326(13) 0.05450(9) 0.0537(4) Uani 1 1 d . . . . .
N8 N 0.21749(15) 0.27588(11) 1.03833(8) 0.0408(3) Uani 1 1 d . . . . .
C51 C 0.28720(16) 0.25113(11) 0.99207(8) 0.0338(3) Uani 1 1 d . . . . .
C52 C 0.3792(2) 0.21792(15) 0.93409(10) 0.0469(4) Uani 1 1 d . . . . .
H52A H 0.334655 0.188938 0.904557 0.070 Uiso 1 1 calc R U . . .
H52B H 0.459215 0.170765 0.953787 0.070 Uiso 1 1 calc R U . . .
H52C H 0.405397 0.271759 0.905009 0.070 Uiso 1 1 calc R U . . .
B3 B 0.74841(18) 0.38529(12) 0.44683(9) 0.0299(3) Uani 1 1 d . . . . .
N1 N 0.09687(11) 0.39058(8) 0.15803(6) 0.0228(2) Uani 1 1 d . . . . .
H1 H 0.143153 0.370236 0.120450 0.027 Uiso 1 1 calc R U . . .
C1 C 0.15970(13) 0.42006(9) 0.20139(7) 0.0205(2) Uani 1 1 d . . . . .
C5 C 0.29677(13) 0.42175(9) 0.19256(7) 0.0205(2) Uani 1 1 d . . . . .
B4 B 0.32800(17) 0.73669(11) 0.19662(10) 0.0294(3) Uani 1 1 d . . . . .
F10 F 0.33678(10) 0.66120(6) 0.16136(5) 0.0399(2) Uani 1 1 d . . . . .
F9 F 0.2320(11) 0.7402(9) 0.2497(6) 0.0609(18) Uani 0.64(3) 1 d . . P . .
F11 F 0.4527(6) 0.7230(4) 0.2226(3) 0.0372(10) Uani 0.64(3) 1 d . . P . .
F12 F 0.2981(8) 0.8196(6) 0.1466(6) 0.0579(17) Uani 0.64(3) 1 d . . P . .
F9A F 0.2459(19) 0.7263(12) 0.2606(8) 0.046(2) Uani 0.36(3) 1 d . . P . .
F11A F 0.4430(15) 0.751(2) 0.2188(8) 0.068(3) Uani 0.36(3) 1 d . . P . .
F12A F 0.257(3) 0.8199(10) 0.1600(8) 0.072(4) Uani 0.36(3) 1 d . . P . .
C27 C 0.81054(13) 0.02484(9) 0.76641(7) 0.0220(3) Uani 1 1 d . . . . .
N2 N 0.22807(11) 0.46795(8) 0.36778(6) 0.0218(2) Uani 1 1 d . . . . .
N3 N 0.44206(11) 0.47178(8) 0.26731(6) 0.0232(2) Uani 1 1 d . . . . .
C8 C 0.36035(14) 0.46810(10) 0.39144(7) 0.0259(3) Uani 1 1 d . . . . .
H8A H 0.413468 0.401998 0.407011 0.031 Uiso 1 1 calc R U . . .
H8B H 0.347216 0.502736 0.432359 0.031 Uiso 1 1 calc R U . . .
C6 C 0.12062(14) 0.46352(10) 0.42254(7) 0.0268(3) Uani 1 1 d . . . . .
H6A H 0.136686 0.398673 0.448714 0.040 Uiso 1 1 calc R U . . .
H6B H 0.034059 0.481627 0.399882 0.040 Uiso 1 1 calc R U . . .
H6C H 0.119451 0.507308 0.455529 0.040 Uiso 1 1 calc R U . . .
C7 C 0.55799(14) 0.47384(11) 0.21870(8) 0.0285(3) Uani 1 1 d . . . . .
H7A H 0.573687 0.536948 0.212116 0.043 Uiso 1 1 calc R U . . .
H7B H 0.540843 0.459882 0.172718 0.043 Uiso 1 1 calc R U . . .
H7C H 0.637294 0.426093 0.238639 0.043 Uiso 1 1 calc R U . . .
C9 C 0.43514(14) 0.51503(10) 0.33145(7) 0.0259(3) Uani 1 1 d . . . . .
H9A H 0.389088 0.583643 0.321002 0.031 Uiso 1 1 calc R U . . .
H9B H 0.527085 0.508291 0.345791 0.031 Uiso 1 1 calc R U . . .
C4 C 0.33112(12) 0.45368(9) 0.25070(7) 0.0204(2) Uani 1 1 d . . . . .
C3 C 0.21740(13) 0.46193(8) 0.30245(7) 0.0199(2) Uani 1 1 d . . . . .
C2 C 0.09523(12) 0.45421(9) 0.26962(7) 0.0204(2) Uani 1 1 d . . . . .
H2 H 0.057976 0.404333 0.299731 0.024 Uiso 1 1 calc R U . . .
C10 C -0.04518(13) 0.38792(11) 0.16578(8) 0.0270(3) Uani 1 1 d . . . . .
H10 H -0.080014 0.399725 0.214685 0.032 Uiso 1 1 calc R U . . .
C12 C -0.12674(15) 0.46660(12) 0.11210(9) 0.0358(3) Uani 1 1 d . . . . .
H12A H -0.122338 0.528334 0.121673 0.054 Uiso 1 1 calc R U . . .
H12B H -0.220348 0.463916 0.116056 0.054 Uiso 1 1 calc R U . . .
H12C H -0.090088 0.458235 0.063968 0.054 Uiso 1 1 calc R U . . .
C11 C -0.05188(16) 0.28905(12) 0.15745(9) 0.0354(3) Uani 1 1 d . . . . .
H11A H -0.018312 0.276538 0.109639 0.053 Uiso 1 1 calc R U . . .
H11B H -0.145061 0.285553 0.164461 0.053 Uiso 1 1 calc R U . . .
H11C H 0.003438 0.241541 0.192902 0.053 Uiso 1 1 calc R U . . .
C25 C 0.84681(12) 0.11337(9) 0.65847(7) 0.0198(2) Uani 1 1 d . . . . .
C29 C 0.71472(12) 0.10399(9) 0.66018(7) 0.0204(2) Uani 1 1 d . . . . .
C26 C 0.92296(13) 0.05535(9) 0.72277(7) 0.0205(2) Uani 1 1 d . . . . .
H26 H 0.959142 0.096320 0.747702 0.025 Uiso 1 1 calc R U . . .
N4 N 0.89997(11) 0.16388(8) 0.60737(6) 0.0221(2) Uani 1 1 d . . . . .
H4 H 0.847751 0.196385 0.572540 0.027 Uiso 1 1 calc R U . . .
C34 C 1.03958(13) 0.17197(10) 0.60215(8) 0.0268(3) Uani 1 1 d . . . . .
H34 H 1.083871 0.138833 0.647550 0.032 Uiso 1 1 calc R U . . .
C35 C 1.03686(16) 0.27621(11) 0.59287(9) 0.0339(3) Uani 1 1 d . . . . .
H35A H 0.996365 0.309248 0.547759 0.051 Uiso 1 1 calc R U . . .
H35B H 1.128671 0.281888 0.592626 0.051 Uiso 1 1 calc R U . . .
H35C H 0.983795 0.304746 0.632236 0.051 Uiso 1 1 calc R U . . .
C36 C 1.11553(17) 0.12306(13) 0.54167(10) 0.0437(4) Uani 1 1 d . . . . .
H36A H 1.115616 0.055999 0.550801 0.065 Uiso 1 1 calc R U . . .
H36B H 1.208144 0.127868 0.538246 0.065 Uiso 1 1 calc R U . . .
H36C H 1.071842 0.153764 0.496922 0.065 Uiso 1 1 calc R U . . .
F16 F 0.7332(2) 0.38131(11) 0.37577(8) 0.0302(4) Uani 0.646(2) 1 d . . P . .
F15 F 0.78288(17) 0.29263(12) 0.48482(8) 0.0356(4) Uani 0.646(2) 1 d . . P . .
F13 F 0.61843(14) 0.43193(12) 0.47418(8) 0.0429(4) Uani 0.646(2) 1 d . . P . .
F14 F 0.83615(16) 0.43330(12) 0.45474(8) 0.0427(4) Uani 0.646(2) 1 d . . P . .
F14A F 0.7239(3) 0.48230(18) 0.45002(14) 0.0443(8) Uani 0.354(2) 1 d . . P . .
F15A F 0.7532(3) 0.3361(3) 0.5145(2) 0.0564(11) Uani 0.354(2) 1 d . . P . .
F13A F 0.6755(4) 0.3685(3) 0.4028(3) 0.0596(12) Uani 0.354(2) 1 d . . P . .
F16A F 0.8927(3) 0.36039(19) 0.41965(16) 0.0425(8) Uani 0.354(2) 1 d . . P . .
F5A F 0.80981(13) 1.06078(10) 0.06171(11) 0.0596(5) Uani 0.873(3) 1 d . . P . .
F7A F 0.60523(13) 1.04046(12) 0.05211(8) 0.0476(4) Uani 0.873(3) 1 d . . P . .
F8A F 0.79104(12) 0.92724(9) 0.02832(6) 0.0441(4) Uani 0.873(3) 1 d . . P . .
F6A F 0.7369(2) 0.95131(13) 0.14119(7) 0.0524(4) Uani 0.873(3) 1 d . . P . .
F6 F 0.8070(15) 0.9202(8) 0.1383(6) 0.059(3) Uani 0.127(3) 1 d . . P . .
F7 F 0.7344(18) 1.0736(8) 0.1139(8) 0.093(6) Uani 0.127(3) 1 d . . P . .
F5 F 0.8533(12) 0.9954(12) 0.0371(6) 0.090(5) Uani 0.127(3) 1 d . U P . .
F8 F 0.6342(19) 0.9930(15) 0.0626(12) 0.111(6) Uani 0.127(3) 1 d . U P . .

loop_
_atom_site_aniso_label
_atom_site_aniso_U_11
_atom_site_aniso_U_22
_atom_site_aniso_U_33
_atom_site_aniso_U_23
_atom_site_aniso_U_13
_atom_site_aniso_U_12
F2 0.0687(7) 0.0352(5) 0.0370(5) -0.0124(4) -0.0102(5) 0.0108(5)
C37 0.0216(6) 0.0191(6) 0.0210(6) -0.0008(5) -0.0008(5) -0.0047(5)
C38 0.0258(6) 0.0250(7) 0.0292(7) -0.0068(5) -0.0036(5) -0.0053(5)
C42 0.0244(6) 0.0214(6) 0.0365(8) -0.0034(5) -0.0062(6) -0.0058(5)
C41 0.0209(6) 0.0251(7) 0.0545(10) -0.0026(6) -0.0065(6) -0.0032(5)
C39 0.0369(8) 0.0267(7) 0.0361(8) -0.0118(6) -0.0003(6) -0.0050(6)
C40 0.0284(7) 0.0230(7) 0.0479(9) -0.0067(6) 0.0044(6) -0.0003(5)
C19 0.0234(6) 0.0297(7) 0.0245(7) -0.0088(5) 0.0037(5) -0.0126(5)
C20 0.0279(7) 0.0354(8) 0.0377(8) -0.0132(6) 0.0034(6) -0.0044(6)
C24 0.0455(9) 0.0399(8) 0.0267(7) -0.0063(6) 0.0049(6) -0.0215(7)
C22 0.0383(9) 0.0745(13) 0.0517(11) -0.0391(10) 0.0225(8) -0.0294(9)
C23 0.0626(12) 0.0664(12) 0.0267(8) -0.0153(8) 0.0161(8) -0.0419(10)
C21 0.0296(8) 0.0535(11) 0.0601(12) -0.0314(9) 0.0088(8) -0.0063(7)
C13 0.0223(6) 0.0248(6) 0.0190(6) -0.0071(5) -0.0013(5) -0.0043(5)
C14 0.0293(7) 0.0256(7) 0.0263(7) -0.0054(5) 0.0003(5) -0.0053(5)
C18 0.0235(6) 0.0340(7) 0.0265(7) -0.0090(6) 0.0007(5) -0.0072(5)
C17 0.0230(7) 0.0435(9) 0.0353(8) -0.0157(7) -0.0009(6) -0.0007(6)
C15 0.0450(9) 0.0251(7) 0.0334(8) -0.0044(6) -0.0029(7) -0.0026(6)
C16 0.0359(8) 0.0337(8) 0.0362(8) -0.0134(7) -0.0075(6) 0.0084(6)
C43 0.0187(6) 0.0233(6) 0.0234(6) -0.0016(5) -0.0016(5) -0.0071(5)
C48 0.0255(6) 0.0262(7) 0.0293(7) -0.0068(5) -0.0044(5) -0.0045(5)
C44 0.0323(7) 0.0257(7) 0.0282(7) -0.0058(6) -0.0045(6) -0.0043(6)
C47 0.0275(7) 0.0272(7) 0.0352(8) -0.0018(6) -0.0070(6) -0.0023(5)
C46 0.0296(7) 0.0327(7) 0.0306(7) 0.0029(6) -0.0113(6) -0.0113(6)
C45 0.0416(8) 0.0332(8) 0.0282(7) -0.0054(6) -0.0095(6) -0.0125(6)
B1 0.0307(9) 0.0304(8) 0.0331(9) -0.0063(7) 0.0045(7) -0.0083(7)
B2 0.0318(8) 0.0243(7) 0.0244(7) -0.0026(6) -0.0043(6) -0.0079(6)
F4 0.0480(5) 0.0440(5) 0.0301(5) -0.0074(4) -0.0131(4) -0.0085(4)
F1 0.0566(6) 0.0222(4) 0.0487(6) -0.0016(4) -0.0180(5) -0.0050(4)
F3 0.0535(7) 0.1013(10) 0.0483(7) 0.0215(6) -0.0144(5) -0.0475(7)
N5 0.0327(6) 0.0237(6) 0.0216(6) -0.0005(4) 0.0016(5) -0.0029(5)
N6 0.0272(6) 0.0245(6) 0.0299(6) -0.0045(5) 0.0061(5) -0.0106(5)
C28 0.0221(6) 0.0192(6) 0.0245(6) -0.0060(5) 0.0030(5) -0.0047(5)
C32 0.0428(8) 0.0311(7) 0.0244(7) 0.0011(6) 0.0094(6) -0.0107(6)
C33 0.0406(8) 0.0267(7) 0.0327(8) -0.0022(6) 0.0112(6) -0.0137(6)
C31 0.0262(7) 0.0402(8) 0.0428(9) -0.0073(7) 0.0043(6) -0.0162(6)
C30 0.0419(9) 0.0392(8) 0.0235(7) 0.0014(6) -0.0061(6) -0.0036(7)
C50 0.0444(10) 0.0497(11) 0.0502(11) -0.0019(8) -0.0123(8) -0.0022(8)
C49 0.0349(8) 0.0557(11) 0.0281(8) -0.0063(7) -0.0036(6) -0.0054(7)
N7 0.0639(11) 0.0584(11) 0.0413(9) -0.0113(8) -0.0002(8) -0.0191(8)
N8 0.0403(7) 0.0461(8) 0.0404(8) -0.0183(6) 0.0065(6) -0.0144(6)
C51 0.0395(8) 0.0338(8) 0.0314(8) -0.0073(6) -0.0002(7) -0.0142(6)
C52 0.0551(11) 0.0596(11) 0.0358(9) -0.0216(8) 0.0128(8) -0.0274(9)
B3 0.0351(9) 0.0266(8) 0.0268(8) -0.0043(6) -0.0060(7) -0.0047(6)
N1 0.0226(5) 0.0265(6) 0.0214(5) -0.0073(4) 0.0009(4) -0.0082(4)
C1 0.0235(6) 0.0171(6) 0.0209(6) -0.0025(5) -0.0016(5) -0.0054(5)
C5 0.0224(6) 0.0185(6) 0.0205(6) -0.0025(5) -0.0005(5) -0.0061(5)
B4 0.0288(8) 0.0238(7) 0.0348(9) -0.0054(6) -0.0042(7) -0.0042(6)
F10 0.0515(6) 0.0264(4) 0.0394(5) -0.0100(4) 0.0020(4) -0.0047(4)
F9 0.0380(17) 0.077(4) 0.087(5) -0.057(3) 0.026(3) -0.028(3)
F11 0.0274(12) 0.0475(19) 0.0369(15) -0.0048(16) -0.0094(11) -0.0088(11)
F12 0.075(3) 0.0246(18) 0.073(4) 0.0111(19) -0.033(2) -0.014(2)
F9A 0.059(6) 0.045(3) 0.039(3) -0.012(3) 0.018(3) -0.024(3)
F11A 0.042(4) 0.116(10) 0.064(5) -0.050(6) 0.014(3) -0.030(5)
F12A 0.127(10) 0.026(3) 0.047(4) -0.009(3) -0.030(5) 0.017(5)
C27 0.0259(6) 0.0159(6) 0.0223(6) -0.0036(5) 0.0011(5) -0.0026(5)
N2 0.0235(5) 0.0210(5) 0.0209(5) -0.0039(4) -0.0021(4) -0.0054(4)
N3 0.0222(5) 0.0254(5) 0.0239(6) -0.0038(4) -0.0020(4) -0.0092(4)
C8 0.0263(7) 0.0302(7) 0.0233(7) -0.0043(5) -0.0055(5) -0.0094(5)
C6 0.0297(7) 0.0297(7) 0.0212(6) -0.0061(5) 0.0030(5) -0.0082(5)
C7 0.0229(6) 0.0339(7) 0.0313(7) -0.0058(6) 0.0010(5) -0.0120(5)
C9 0.0287(7) 0.0266(6) 0.0254(7) -0.0047(5) -0.0059(5) -0.0105(5)
C4 0.0209(6) 0.0169(6) 0.0224(6) -0.0003(5) -0.0019(5) -0.0047(4)
C3 0.0225(6) 0.0152(5) 0.0220(6) -0.0029(5) -0.0016(5) -0.0047(4)
C2 0.0205(6) 0.0215(6) 0.0199(6) -0.0036(5) -0.0006(5) -0.0068(5)
C10 0.0232(6) 0.0367(8) 0.0257(7) -0.0097(6) 0.0009(5) -0.0132(6)
C12 0.0261(7) 0.0450(9) 0.0367(8) -0.0080(7) -0.0046(6) -0.0081(6)
C11 0.0370(8) 0.0417(9) 0.0360(8) -0.0102(7) -0.0004(6) -0.0221(7)
C25 0.0212(6) 0.0177(6) 0.0204(6) -0.0046(5) -0.0006(5) -0.0041(4)
C29 0.0195(6) 0.0190(6) 0.0227(6) -0.0048(5) 0.0007(5) -0.0048(5)
C26 0.0223(6) 0.0187(6) 0.0203(6) -0.0030(5) -0.0023(5) -0.0047(5)
N4 0.0201(5) 0.0236(5) 0.0213(5) 0.0008(4) -0.0015(4) -0.0062(4)
C34 0.0213(6) 0.0280(7) 0.0307(7) 0.0020(5) -0.0011(5) -0.0100(5)
C35 0.0365(8) 0.0310(7) 0.0369(8) 0.0029(6) -0.0075(6) -0.0166(6)
C36 0.0329(8) 0.0477(10) 0.0534(11) -0.0146(8) 0.0171(7) -0.0174(7)
F16 0.0429(10) 0.0256(7) 0.0214(7) -0.0037(5) -0.0055(6) -0.0065(7)
F15 0.0459(9) 0.0323(8) 0.0253(7) 0.0018(6) -0.0059(6) -0.0081(7)
F13 0.0311(7) 0.0543(9) 0.0411(9) -0.0200(7) -0.0022(6) -0.0004(6)
F14 0.0471(10) 0.0527(10) 0.0384(8) -0.0055(7) -0.0083(7) -0.0293(8)
F14A 0.070(2) 0.0262(13) 0.0332(14) -0.0101(10) 0.0003(13) -0.0050(13)
F15A 0.0444(18) 0.049(2) 0.062(2) 0.0266(19) -0.0072(16) -0.0103(15)
F13A 0.041(2) 0.059(2) 0.083(3) -0.036(2) -0.027(2) 0.0027(17)
F16A 0.0326(14) 0.0380(15) 0.0566(18) -0.0089(12) 0.0021(12) -0.0093(11)
F5A 0.0388(7) 0.0369(7) 0.1056(14) -0.0030(8) -0.0066(8) -0.0185(6)
F7A 0.0281(6) 0.0579(9) 0.0524(8) -0.0051(7) -0.0056(5) -0.0055(6)
F8A 0.0494(7) 0.0479(7) 0.0336(6) -0.0185(5) 0.0099(5) -0.0066(5)
F6A 0.0672(11) 0.0623(10) 0.0231(6) -0.0060(6) 0.0004(7) -0.0112(8)
F6 0.072(8) 0.043(6) 0.047(6) 0.002(4) 0.015(6) -0.001(5)
F7 0.136(13) 0.048(6) 0.086(10) -0.009(6) -0.056(10) 0.003(7)
F5 0.067(6) 0.111(9) 0.061(6) 0.016(6) 0.021(5) 0.002(6)
F8 0.076(8) 0.098(9) 0.154(10) 0.009(8) -0.035(7) -0.022(7)

loop_
_atom_type_symbol
_atom_type_description
_atom_type_scat_dispersion_real
_atom_type_scat_dispersion_imag
_atom_type_scat_source
C C 0.0181 0.0091 'International Tables Vol C Tables 4.2.6.8 and 6.1.1.4'
H H 0.0000 0.0000 'International Tables Vol C Tables 4.2.6.8 and 6.1.1.4'
B B 0.0090 0.0039 'International Tables Vol C Tables 4.2.6.8 and 6.1.1.4'
N N 0.0311 0.0180 'International Tables Vol C Tables 4.2.6.8 and 6.1.1.4'
F F 0.0727 0.0534 'International Tables Vol C Tables 4.2.6.8 and 6.1.1.4'

loop_
_exptl_crystal_face_index_h
_exptl_crystal_face_index_k
_exptl_crystal_face_index_l
_exptl_crystal_face_perp_dist
6 0 -5 0.0686
-6 0 5 0.0478
-1 -9 -1 0.0718
0 0 -12 0.0508
-6 3 -1 0.0533
6 -3 1 0.0699
0 0 12 0.0566
1 7 -7 0.0819
-3 7 0 0.0684
1 9 -2 0.0795
2 10 3 0.0729
3 9 7 0.0682
6 0 -3 0.0671
-4 -8 -7 0.1042
7 2 2 0.0607
-7 -1 -2 0.0517
2 0 1 0.0567
-5 1 7 0.0489

loop_
_geom_angle_atom_site_label_1
_geom_angle_atom_site_label_2
_geom_angle_atom_site_label_3
_geom_angle
_geom_angle_site_symmetry_1
_geom_angle_site_symmetry_3
_geom_angle_publ_flag
C38 C37 C26 120.09(11) . . ?
C42 C37 C38 120.02(12) . . ?
C42 C37 C26 119.89(12) . . ?
C37 C38 H38 120.0 . . ?
C37 C38 C39 119.93(13) . . ?
C39 C38 H38 120.0 . . ?
C37 C42 H42 120.2 . . ?
C37 C42 C41 119.67(13) . . ?
C41 C42 H42 120.2 . . ?
C42 C41 H41 119.8 . . ?
C40 C41 C42 120.39(13) . . ?
C40 C41 H41 119.8 . . ?
C38 C39 H39 120.0 . . ?
C40 C39 C38 120.03(14) . . ?
C40 C39 H39 120.0 . . ?
C41 C40 C39 119.94(13) . . ?
C41 C40 H40 120.0 . . ?
C39 C40 H40 120.0 . . ?
C20 C19 C5 118.37(13) . . ?
C24 C19 C20 119.52(14) . . ?
C24 C19 C5 122.11(13) . . ?
C19 C20 H20 119.8 . . ?
C21 C20 C19 120.46(16) . . ?
C21 C20 H20 119.8 . . ?
C19 C24 H24 120.4 . . ?
C19 C24 C23 119.27(17) . . ?
C23 C24 H24 120.4 . . ?
C23 C22 H22 120.0 . . ?
C23 C22 C21 120.03(15) . . ?
C21 C22 H22 120.0 . . ?
C24 C23 H23 119.5 . . ?
C22 C23 C24 121.04(17) . . ?
C22 C23 H23 119.5 . . ?
C20 C21 H21 120.2 . . ?
C22 C21 C20 119.66(18) . . ?
C22 C21 H21 120.2 . . ?
C14 C13 C18 120.02(13) . . ?
C14 C13 C2 120.29(12) . . ?
C18 C13 C2 119.69(12) . . ?
C13 C14 H14 120.2 . . ?
C13 C14 C15 119.60(14) . . ?
C15 C14 H14 120.2 . . ?
C13 C18 H18 120.1 . . ?
C17 C18 C13 119.87(14) . . ?
C17 C18 H18 120.1 . . ?
C18 C17 H17 119.8 . . ?
C16 C17 C18 120.32(14) . . ?
C16 C17 H17 119.8 . . ?
C14 C15 H15 119.8 . . ?
C16 C15 C14 120.44(15) . . ?
C16 C15 H15 119.8 . . ?
C17 C16 C15 119.74(14) . . ?
C17 C16 H16 120.1 . . ?
C15 C16 H16 120.1 . . ?
C48 C43 C44 119.87(12) . . ?
C48 C43 C29 119.84(12) . . ?
C44 C43 C29 120.27(12) . . ?
C43 C48 H48 120.0 . . ?
C47 C48 C43 120.08(13) . . ?
C47 C48 H48 120.0 . . ?
C43 C44 H44 120.2 . . ?
C45 C44 C43 119.60(13) . . ?
C45 C44 H44 120.2 . . ?
C48 C47 H47 120.0 . . ?
C48 C47 C46 119.91(13) . . ?
C46 C47 H47 120.0 . . ?
C47 C46 H46 119.9 . . ?
C45 C46 C47 120.19(13) . . ?
C45 C46 H46 119.9 . . ?
C44 C45 H45 119.9 . . ?
C46 C45 C44 120.28(14) . . ?
C46 C45 H45 119.9 . . ?
F5A B1 F7A 109.07(15) . . ?
F5A B1 F8A 109.27(15) . . ?
F5A B1 F6 103.0(5) . . ?
F5A B1 F7 49.7(7) . . ?
F7A B1 F6 135.9(5) . . ?
F7A B1 F7 90.3(6) . . ?
F8A B1 F7A 107.64(15) . . ?
F8A B1 F6 88.9(4) . . ?
F8A B1 F7 157.0(8) . . ?
F6A B1 F5A 111.80(17) . . ?
F6A B1 F7A 109.79(16) . . ?
F6A B1 F8A 109.17(15) . . ?
F6A B1 F6 27.7(4) . . ?
F6A B1 F7 76.6(6) . . ?
F7 B1 F6 87.8(6) . . ?
F5 B1 F5A 48.9(8) . . ?
F5 B1 F7A 130.7(5) . . ?
F5 B1 F8A 61.1(8) . . ?
F5 B1 F6A 119.3(6) . . ?
F5 B1 F6 93.3(7) . . ?
F5 B1 F7 96.4(11) . . ?
F8 B1 F5A 137.8(11) . . ?
F8 B1 F7A 28.9(10) . . ?
F8 B1 F8A 90.5(12) . . ?
F8 B1 F6A 95.0(11) . . ?
F8 B1 F6 114.7(11) . . ?
F8 B1 F7 111.4(13) . . ?
F8 B1 F5 140.4(14) . . ?
F2 B2 F4 108.60(12) . . ?
F1 B2 F2 109.35(13) . . ?
F1 B2 F4 110.36(12) . . ?
F1 B2 F3 110.55(13) . . ?
F3 B2 F2 107.79(14) . . ?
F3 B2 F4 110.13(13) . . ?
C30 N5 C32 117.13(12) . . ?
C27 N5 C32 118.90(12) . . ?
C27 N5 C30 123.57(13) . . ?
C28 N6 C33 117.31(12) . . ?
C28 N6 C31 123.31(12) . . ?
C31 N6 C33 117.38(12) . . ?
N6 C28 C27 119.12(12) . . ?
N6 C28 C29 132.87(13) . . ?
C29 C28 C27 107.95(11) . . ?
N5 C32 H32A 109.5 . . ?
N5 C32 H32B 109.5 . . ?
N5 C32 C33 110.66(12) . . ?
H32A C32 H32B 108.1 . . ?
C33 C32 H32A 109.5 . . ?
C33 C32 H32B 109.5 . . ?
N6 C33 C32 110.85(12) . . ?
N6 C33 H33A 109.5 . . ?
N6 C33 H33B 109.5 . . ?
C32 C33 H33A 109.5 . . ?
C32 C33 H33B 109.5 . . ?
H33A C33 H33B 108.1 . . ?
N6 C31 H31A 109.5 . . ?
N6 C31 H31B 109.5 . . ?
N6 C31 H31C 109.5 . . ?
H31A C31 H31B 109.5 . . ?
H31A C31 H31C 109.5 . . ?
H31B C31 H31C 109.5 . . ?
N5 C30 H30A 109.5 . . ?
N5 C30 H30B 109.5 . . ?
N5 C30 H30C 109.5 . . ?
H30A C30 H30B 109.5 . . ?
H30A C30 H30C 109.5 . . ?
H30B C30 H30C 109.5 . . ?
H50A C50 H50B 109.5 . . ?
H50A C50 H50C 109.5 . . ?
H50B C50 H50C 109.5 . . ?
C49 C50 H50A 109.5 . . ?
C49 C50 H50B 109.5 . . ?
C49 C50 H50C 109.5 . . ?
N7 C49 C50 179.3(2) . . ?
N8 C51 C52 178.5(2) . . ?
C51 C52 H52A 109.5 . . ?
C51 C52 H52B 109.5 . . ?
C51 C52 H52C 109.5 . . ?
H52A C52 H52B 109.5 . . ?
H52A C52 H52C 109.5 . . ?
H52B C52 H52C 109.5 . . ?
F16 B3 F15 109.01(15) . . ?
F16 B3 F13 106.41(15) . . ?
F16 B3 F14A 104.94(17) . . ?
F16 B3 F16A 78.86(17) . . ?
F15 B3 F13 106.67(16) . . ?
F15 B3 F14A 146.05(19) . . ?
F15 B3 F16A 84.19(16) . . ?
F13 B3 F16A 164.97(18) . . ?
F14 B3 F16 112.75(16) . . ?
F14 B3 F15 112.12(15) . . ?
F14 B3 F13 109.55(15) . . ?
F14 B3 F14A 51.48(16) . . ?
F14 B3 F15A 96.6(2) . . ?
F14 B3 F16A 55.89(15) . . ?
F14A B3 F13 63.33(17) . . ?
F14A B3 F16A 101.8(2) . . ?
F15A B3 F16 144.6(3) . . ?
F15A B3 F15 38.18(19) . . ?
F15A B3 F13 80.4(2) . . ?
F15A B3 F14A 108.9(3) . . ?
F15A B3 F16A 103.7(2) . . ?
F13A B3 F16 34.4(2) . . ?
F13A B3 F15 95.6(3) . . ?
F13A B3 F13 80.7(2) . . ?
F13A B3 F14 144.9(3) . . ?
F13A B3 F14A 113.2(3) . . ?
F13A B3 F15A 118.4(3) . . ?
F13A B3 F16A 109.0(3) . . ?
C1 N1 H1 116.9 . . ?
C1 N1 C10 126.24(11) . . ?
C10 N1 H1 116.9 . . ?
N1 C1 C5 125.00(12) . . ?
N1 C1 C2 123.20(11) . . ?
C5 C1 C2 111.76(11) . . ?
C1 C5 C19 123.49(11) . . ?
C4 C5 C19 127.07(12) . . ?
C4 C5 C1 109.00(11) . . ?
F10 B4 F12 107.5(5) . . ?
F10 B4 F9A 108.5(8) . . ?
F9 B4 F10 110.6(4) . . ?
F9 B4 F11 111.4(7) . . ?
F9 B4 F12 110.9(5) . . ?
F9 B4 F9A 11.1(11) . . ?
F9 B4 F11A 111.3(8) . . ?
F11 B4 F10 106.6(3) . . ?
F11 B4 F12 109.6(3) . . ?
F11 B4 F9A 102.5(8) . . ?
F11 B4 F11A 16.2(12) . . ?
F12 B4 F9A 121.3(7) . . ?
F11A B4 F10 119.9(10) . . ?
F11A B4 F12 95.5(12) . . ?
F11A B4 F9A 104.7(10) . . ?
F12A B4 F10 111.6(6) . . ?
F12A B4 F9 91.7(8) . . ?
F12A B4 F11 124.0(11) . . ?
F12A B4 F12 19.9(10) . . ?
F12A B4 F9A 102.5(11) . . ?
F12A B4 F11A 108.2(7) . . ?
N5 C27 C28 122.76(12) . . ?
N5 C27 C26 126.78(12) . . ?
C28 C27 C26 110.38(11) . . ?
C6 N2 C8 117.57(11) . . ?
C3 N2 C8 118.63(11) . . ?
C3 N2 C6 123.41(11) . . ?
C7 N3 C9 116.48(11) . . ?
C4 N3 C7 124.47(12) . . ?
C4 N3 C9 117.29(11) . . ?
N2 C8 H8A 109.7 . . ?
N2 C8 H8B 109.7 . . ?
N2 C8 C9 110.03(11) . . ?
H8A C8 H8B 108.2 . . ?
C9 C8 H8A 109.7 . . ?
C9 C8 H8B 109.7 . . ?
N2 C6 H6A 109.5 . . ?
N2 C6 H6B 109.5 . . ?
N2 C6 H6C 109.5 . . ?
H6A C6 H6B 109.5 . . ?
H6A C6 H6C 109.5 . . ?
H6B C6 H6C 109.5 . . ?
N3 C7 H7A 109.5 . . ?
N3 C7 H7B 109.5 . . ?
N3 C7 H7C 109.5 . . ?
H7A C7 H7B 109.5 . . ?
H7A C7 H7C 109.5 . . ?
H7B C7 H7C 109.5 . . ?
N3 C9 C8 110.61(11) . . ?
N3 C9 H9A 109.5 . . ?
N3 C9 H9B 109.5 . . ?
C8 C9 H9A 109.5 . . ?
C8 C9 H9B 109.5 . . ?
H9A C9 H9B 108.1 . . ?
C5 C4 C3 107.59(11) . . ?
N3 C4 C5 133.40(12) . . ?
N3 C4 C3 118.92(12) . . ?
N2 C3 C4 122.60(12) . . ?
N2 C3 C2 126.51(12) . . ?
C4 C3 C2 110.71(11) . . ?
C13 C2 H2 110.1 . . ?
C1 C2 C13 115.00(10) . . ?
C1 C2 H2 110.1 . . ?
C3 C2 C13 111.63(10) . . ?
C3 C2 C1 99.48(10) . . ?
C3 C2 H2 110.1 . . ?
N1 C10 H10 108.5 . . ?
N1 C10 C12 109.18(12) . . ?
N1 C10 C11 108.68(12) . . ?
C12 C10 H10 108.5 . . ?
C12 C10 C11 113.30(12) . . ?
C11 C10 H10 108.5 . . ?
C10 C12 H12A 109.5 . . ?
C10 C12 H12B 109.5 . . ?
C10 C12 H12C 109.5 . . ?
H12A C12 H12B 109.5 . . ?
H12A C12 H12C 109.5 . . ?
H12B C12 H12C 109.5 . . ?
C10 C11 H11A 109.5 . . ?
C10 C11 H11B 109.5 . . ?
C10 C11 H11C 109.5 . . ?
H11A C11 H11B 109.5 . . ?
H11A C11 H11C 109.5 . . ?
H11B C11 H11C 109.5 . . ?
C29 C25 C26 112.11(11) . . ?
N4 C25 C29 124.92(12) . . ?
N4 C25 C26 122.95(11) . . ?
C28 C29 C43 127.62(12) . . ?
C28 C29 C25 108.89(11) . . ?
C25 C29 C43 123.47(12) . . ?
C37 C26 H26 110.7 . . ?
C27 C26 C37 111.61(10) . . ?
C27 C26 C25 99.61(10) . . ?
C27 C26 H26 110.7 . . ?
C25 C26 C37 113.01(10) . . ?
C25 C26 H26 110.7 . . ?
C25 N4 H4 116.8 . . ?
C25 N4 C34 126.45(11) . . ?
C34 N4 H4 116.8 . . ?
N4 C34 H34 108.5 . . ?
N4 C34 C35 109.03(11) . . ?
N4 C34 C36 109.21(12) . . ?
C35 C34 H34 108.5 . . ?
C36 C34 H34 108.5 . . ?
C36 C34 C35 112.92(13) . . ?
C34 C35 H35A 109.5 . . ?
C34 C35 H35B 109.5 . . ?
C34 C35 H35C 109.5 . . ?
H35A C35 H35B 109.5 . . ?
H35A C35 H35C 109.5 . . ?
H35B C35 H35C 109.5 . . ?
C34 C36 H36A 109.5 . . ?
C34 C36 H36B 109.5 . . ?
C34 C36 H36C 109.5 . . ?
H36A C36 H36B 109.5 . . ?
H36A C36 H36C 109.5 . . ?
H36B C36 H36C 109.5 . . ?
F13A F16 B3 64.8(3) . . ?
F15A F15 B3 68.8(2) . . ?
B3 F13 F14A 57.27(14) . . ?
B3 F13 F13A 45.74(14) . . ?
F14A F13 F13A 86.6(2) . . ?
B3 F14 F16A 68.58(15) . . ?
F14A F14 B3 67.14(17) . . ?
F14A F14 F16A 126.3(2) . . ?
B3 F14A F13 59.40(15) . . ?
F14 F14A B3 61.38(16) . . ?
F14 F14A F13 114.8(2) . . ?
F15 F15A B3 73.0(3) . . ?
B3 F13A F13 53.52(18) . . ?
F16 F13A B3 80.8(3) . . ?
F16 F13A F13 119.8(4) . . ?
F14 F16A B3 55.52(14) . . ?
F7 F5A B1 71.5(6) . . ?
F5 F5A B1 63.6(7) . . ?
F5 F5A F7 130.6(9) . . ?
F8 F7A B1 51.3(16) . . ?
F5 F8A B1 57.3(5) . . ?
F6 F6A B1 94.3(9) . . ?
F6A F6 B1 58.0(8) . . ?
F5A F7 B1 58.8(6) . . ?
B1 F5 F8A 61.6(7) . . ?
F5A F5 B1 67.4(6) . . ?
F5A F5 F8A 127.9(10) . . ?
F7A F8 B1 100(2) . . ?

loop_
_geom_bond_atom_site_label_1
_geom_bond_atom_site_label_2
_geom_bond_distance
_geom_bond_site_symmetry_2
_geom_bond_publ_flag
F2 B2 1.3842(19) . ?
C37 C38 1.3909(19) . ?
C37 C42 1.3887(18) . ?
C37 C26 1.5304(17) . ?
C38 H38 0.9500 . ?
C38 C39 1.392(2) . ?
C42 H42 0.9500 . ?
C42 C41 1.391(2) . ?
C41 H41 0.9500 . ?
C41 C40 1.385(2) . ?
C39 H39 0.9500 . ?
C39 C40 1.386(2) . ?
C40 H40 0.9500 . ?
C19 C20 1.397(2) . ?
C19 C24 1.387(2) . ?
C19 C5 1.4826(18) . ?
C20 H20 0.9500 . ?
C20 C21 1.388(2) . ?
C24 H24 0.9500 . ?
C24 C23 1.397(2) . ?
C22 H22 0.9500 . ?
C22 C23 1.370(3) . ?
C22 C21 1.386(3) . ?
C23 H23 0.9500 . ?
C21 H21 0.9500 . ?
C13 C14 1.389(2) . ?
C13 C18 1.3927(19) . ?
C13 C2 1.5307(17) . ?
C14 H14 0.9500 . ?
C14 C15 1.392(2) . ?
C18 H18 0.9500 . ?
C18 C17 1.390(2) . ?
C17 H17 0.9500 . ?
C17 C16 1.383(3) . ?
C15 H15 0.9500 . ?
C15 C16 1.389(2) . ?
C16 H16 0.9500 . ?
C43 C48 1.3912(19) . ?
C43 C44 1.3961(19) . ?
C43 C29 1.4831(18) . ?
C48 H48 0.9500 . ?
C48 C47 1.387(2) . ?
C44 H44 0.9500 . ?
C44 C45 1.390(2) . ?
C47 H47 0.9500 . ?
C47 C46 1.388(2) . ?
C46 H46 0.9500 . ?
C46 C45 1.383(2) . ?
C45 H45 0.9500 . ?
B1 F5A 1.369(2) . ?
B1 F7A 1.399(2) . ?
B1 F8A 1.390(2) . ?
B1 F6A 1.368(2) . ?
B1 F6 1.608(12) . ?
B1 F7 1.519(12) . ?
B1 F5 1.329(12) . ?
B1 F8 1.109(18) . ?
B2 F4 1.3924(18) . ?
B2 F1 1.3763(18) . ?
B2 F3 1.3832(19) . ?
N5 C32 1.4823(19) . ?
N5 C30 1.470(2) . ?
N5 C27 1.2826(18) . ?
N6 C28 1.3233(17) . ?
N6 C33 1.4711(19) . ?
N6 C31 1.4622(19) . ?
C28 C27 1.4681(18) . ?
C28 C29 1.3926(18) . ?
C32 H32A 0.9900 . ?
C32 H32B 0.9900 . ?
C32 C33 1.505(2) . ?
C33 H33A 0.9900 . ?
C33 H33B 0.9900 . ?
C31 H31A 0.9800 . ?
C31 H31B 0.9800 . ?
C31 H31C 0.9800 . ?
C30 H30A 0.9800 . ?
C30 H30B 0.9800 . ?
C30 H30C 0.9800 . ?
C50 H50A 0.9800 . ?
C50 H50B 0.9800 . ?
C50 H50C 0.9800 . ?
C50 C49 1.443(3) . ?
C49 N7 1.141(3) . ?
N8 C51 1.139(2) . ?
C51 C52 1.460(2) . ?
C52 H52A 0.9800 . ?
C52 H52B 0.9800 . ?
C52 H52C 0.9800 . ?
B3 F16 1.395(2) . ?
B3 F15 1.402(2) . ?
B3 F13 1.435(2) . ?
B3 F14 1.336(2) . ?
B3 F14A 1.403(3) . ?
B3 F15A 1.367(4) . ?
B3 F13A 1.278(4) . ?
B3 F16A 1.509(3) . ?
N1 H1 0.8800 . ?
N1 C1 1.2988(17) . ?
N1 C10 1.4808(17) . ?
C1 C5 1.4258(18) . ?
C1 C2 1.5168(18) . ?
C5 C4 1.3921(18) . ?
B4 F10 1.3854(19) . ?
B4 F9 1.356(9) . ?
B4 F11 1.377(6) . ?
B4 F12 1.396(8) . ?
B4 F9A 1.440(15) . ?
B4 F11A 1.381(14) . ?
B4 F12A 1.355(14) . ?
C27 C26 1.5021(18) . ?
N2 C8 1.4843(17) . ?
N2 C6 1.4693(17) . ?
N2 C3 1.2847(17) . ?
N3 C7 1.4596(17) . ?
N3 C9 1.4695(18) . ?
N3 C4 1.3295(17) . ?
C8 H8A 0.9900 . ?
C8 H8B 0.9900 . ?
C8 C9 1.506(2) . ?
C6 H6A 0.9800 . ?
C6 H6B 0.9800 . ?
C6 H6C 0.9800 . ?
C7 H7A 0.9800 . ?
C7 H7B 0.9800 . ?
C7 H7C 0.9800 . ?
C9 H9A 0.9900 . ?
C9 H9B 0.9900 . ?
C4 C3 1.4655(18) . ?
C3 C2 1.5043(17) . ?
C2 H2 1.0000 . ?
C10 H10 1.0000 . ?
C10 C12 1.521(2) . ?
C10 C11 1.526(2) . ?
C12 H12A 0.9800 . ?
C12 H12B 0.9800 . ?
C12 H12C 0.9800 . ?
C11 H11A 0.9800 . ?
C11 H11B 0.9800 . ?
C11 H11C 0.9800 . ?
C25 C29 1.4142(18) . ?
C25 C26 1.5150(17) . ?
C25 N4 1.3037(17) . ?
C26 H26 1.0000 . ?
N4 H4 0.8800 . ?
N4 C34 1.4815(16) . ?
C34 H34 1.0000 . ?
C34 C35 1.519(2) . ?
C34 C36 1.519(2) . ?
C35 H35A 0.9800 . ?
C35 H35B 0.9800 . ?
C35 H35C 0.9800 . ?
C36 H36A 0.9800 . ?
C36 H36B 0.9800 . ?
C36 H36C 0.9800 . ?
F16 F13A 0.798(5) . ?
F15 F15A 0.906(5) . ?
F13 F14A 1.490(4) . ?
F13 F13A 1.762(5) . ?
F14 F14A 1.191(3) . ?
F14 F16A 1.342(3) . ?
F5A F7 1.222(18) . ?
F5A F5 1.118(16) . ?
F7A F8 0.686(19) . ?
F8A F5 1.383(18) . ?
F6A F6 0.749(13) . ?

loop_
_geom_torsion_atom_site_label_1
_geom_torsion_atom_site_label_2
_geom_torsion_atom_site_label_3
_geom_torsion_atom_site_label_4
_geom_torsion
_geom_torsion_site_symmetry_1
_geom_torsion_site_symmetry_2
_geom_torsion_site_symmetry_3
_geom_torsion_site_symmetry_4
_geom_torsion_publ_flag
C37 C38 C39 C40 0.0(2) . . . . ?
C37 C42 C41 C40 -0.7(2) . . . . ?
C38 C37 C42 C41 1.6(2) . . . . ?
C38 C37 C26 C27 62.76(16) . . . . ?
C38 C37 C26 C25 -48.55(16) . . . . ?
C38 C39 C40 C41 0.9(2) . . . . ?
C42 C37 C38 C39 -1.3(2) . . . . ?
C42 C37 C26 C27 -116.76(14) . . . . ?
C42 C37 C26 C25 131.94(13) . . . . ?
C42 C41 C40 C39 -0.6(2) . . . . ?
C19 C20 C21 C22 0.1(3) . . . . ?
C19 C24 C23 C22 0.6(2) . . . . ?
C19 C5 C4 N3 10.6(2) . . . . ?
C19 C5 C4 C3 -165.75(12) . . . . ?
C20 C19 C24 C23 -0.8(2) . . . . ?
C20 C19 C5 C1 -106.14(15) . . . . ?
C20 C19 C5 C4 65.44(18) . . . . ?
C24 C19 C20 C21 0.5(2) . . . . ?
C24 C19 C5 C1 74.03(18) . . . . ?
C24 C19 C5 C4 -114.38(16) . . . . ?
C23 C22 C21 C20 -0.3(3) . . . . ?
C21 C22 C23 C24 0.0(3) . . . . ?
C13 C14 C15 C16 -0.4(2) . . . . ?
C13 C18 C17 C16 -0.7(2) . . . . ?
C14 C13 C18 C17 1.4(2) . . . . ?
C14 C13 C2 C1 -59.10(16) . . . . ?
C14 C13 C2 C3 53.26(16) . . . . ?
C14 C15 C16 C17 1.1(2) . . . . ?
C18 C13 C14 C15 -0.9(2) . . . . ?
C18 C13 C2 C1 121.08(13) . . . . ?
C18 C13 C2 C3 -126.56(13) . . . . ?
C18 C17 C16 C15 -0.6(2) . . . . ?
C43 C48 C47 C46 -0.5(2) . . . . ?
C43 C44 C45 C46 -0.1(2) . . . . ?
C48 C43 C44 C45 -2.3(2) . . . . ?
C48 C43 C29 C28 88.19(17) . . . . ?
C48 C43 C29 C25 -90.40(16) . . . . ?
C48 C47 C46 C45 -1.8(2) . . . . ?
C44 C43 C48 C47 2.6(2) . . . . ?
C44 C43 C29 C28 -89.85(17) . . . . ?
C44 C43 C29 C25 91.56(16) . . . . ?
C47 C46 C45 C44 2.1(2) . . . . ?
B1 F5A F5 F8A 12.6(8) . . . . ?
B1 F8A F5 F5A -13.2(9) . . . . ?
N5 C32 C33 N6 -50.79(16) . . . . ?
N5 C27 C26 C37 73.92(16) . . . . ?
N5 C27 C26 C25 -166.51(13) . . . . ?
N6 C28 C27 N5 -9.39(19) . . . . ?
N6 C28 C27 C26 173.81(11) . . . . ?
N6 C28 C29 C43 1.1(2) . . . . ?
N6 C28 C29 C25 179.83(14) . . . . ?
C28 N6 C33 C32 43.85(17) . . . . ?
C28 C27 C26 C37 -109.44(12) . . . . ?
C28 C27 C26 C25 10.14(13) . . . . ?
C32 N5 C27 C28 -0.52(19) . . . . ?
C32 N5 C27 C26 175.74(12) . . . . ?
C33 N6 C28 C27 -14.03(18) . . . . ?
C33 N6 C28 C29 169.14(14) . . . . ?
C31 N6 C28 C27 -177.50(12) . . . . ?
C31 N6 C28 C29 5.7(2) . . . . ?
C31 N6 C33 C32 -151.68(13) . . . . ?
C30 N5 C32 C33 -156.22(13) . . . . ?
C30 N5 C27 C28 -173.11(13) . . . . ?
C30 N5 C27 C26 3.1(2) . . . . ?
B3 F16 F13A F13 38.2(3) . . . . ?
B3 F13 F14A F14 -27.53(18) . . . . ?
B3 F13 F13A F16 -49.4(4) . . . . ?
B3 F14 F14A F13 26.95(18) . . . . ?
N1 C1 C5 C19 -4.5(2) . . . . ?
N1 C1 C5 C4 -177.39(12) . . . . ?
N1 C1 C2 C13 -70.02(16) . . . . ?
N1 C1 C2 C3 170.63(12) . . . . ?
C1 N1 C10 C12 106.52(15) . . . . ?
C1 N1 C10 C11 -129.45(14) . . . . ?
C1 C5 C4 N3 -176.86(13) . . . . ?
C1 C5 C4 C3 6.83(14) . . . . ?
C5 C19 C20 C21 -179.35(14) . . . . ?
C5 C19 C24 C23 179.02(14) . . . . ?
C5 C1 C2 C13 111.80(12) . . . . ?
C5 C1 C2 C3 -7.55(13) . . . . ?
C5 C4 C3 N2 163.25(12) . . . . ?
C5 C4 C3 C2 -12.17(14) . . . . ?
C27 N5 C32 C33 30.71(18) . . . . ?
C27 C28 C29 C43 -176.03(12) . . . . ?
C27 C28 C29 C25 2.73(14) . . . . ?
N2 C8 C9 N3 -52.71(15) . . . . ?
N2 C3 C2 C13 74.62(16) . . . . ?
N2 C3 C2 C1 -163.57(12) . . . . ?
N3 C4 C3 N2 -13.69(18) . . . . ?
N3 C4 C3 C2 170.89(11) . . . . ?
C8 N2 C3 C4 1.01(18) . . . . ?
C8 N2 C3 C2 175.67(12) . . . . ?
C6 N2 C8 C9 -154.90(11) . . . . ?
C6 N2 C3 C4 -171.60(12) . . . . ?
C6 N2 C3 C2 3.1(2) . . . . ?
C7 N3 C9 C8 -151.22(12) . . . . ?
C7 N3 C4 C5 9.3(2) . . . . ?
C7 N3 C4 C3 -174.73(12) . . . . ?
C9 N3 C4 C5 173.57(13) . . . . ?
C9 N3 C4 C3 -10.44(17) . . . . ?
C4 N3 C9 C8 43.22(16) . . . . ?
C4 C3 C2 C13 -110.19(12) . . . . ?
C4 C3 C2 C1 11.62(13) . . . . ?
C3 N2 C8 C9 32.07(16) . . . . ?
C2 C13 C14 C15 179.31(13) . . . . ?
C2 C13 C18 C17 -178.76(12) . . . . ?
C2 C1 C5 C19 173.66(12) . . . . ?
C2 C1 C5 C4 0.75(15) . . . . ?
C10 N1 C1 C5 179.98(12) . . . . ?
C10 N1 C1 C2 2.0(2) . . . . ?
C25 N4 C34 C35 -125.30(14) . . . . ?
C25 N4 C34 C36 110.88(16) . . . . ?
C29 C43 C48 C47 -175.48(13) . . . . ?
C29 C43 C44 C45 175.78(13) . . . . ?
C29 C28 C27 N5 168.18(12) . . . . ?
C29 C28 C27 C26 -8.63(14) . . . . ?
C29 C25 C26 C37 109.86(12) . . . . ?
C29 C25 C26 C27 -8.68(13) . . . . ?
C29 C25 N4 C34 -177.05(12) . . . . ?
C26 C37 C38 C39 179.20(13) . . . . ?
C26 C37 C42 C41 -178.87(13) . . . . ?
C26 C25 C29 C43 -177.08(11) . . . . ?
C26 C25 C29 C28 4.10(15) . . . . ?
C26 C25 N4 C34 1.3(2) . . . . ?
N4 C25 C29 C43 1.5(2) . . . . ?
N4 C25 C29 C28 -177.35(12) . . . . ?
N4 C25 C26 C37 -68.73(16) . . . . ?
N4 C25 C26 C27 172.74(12) . . . . ?
F16 B3 F15 F15A -163.0(3) . . . . ?
F16 B3 F13 F14A -98.79(19) . . . . ?
F16 B3 F13 F13A 23.1(3) . . . . ?
F16 B3 F14 F14A 91.3(2) . . . . ?
F16 B3 F14 F16A -57.5(2) . . . . ?
F16 B3 F14A F13 101.14(16) . . . . ?
F16 B3 F14A F14 -107.41(19) . . . . ?
F16 B3 F15A F15 28.6(5) . . . . ?
F16 B3 F13A F13 -138.1(4) . . . . ?
F16 B3 F16A F14 127.54(17) . . . . ?
F15 B3 F16 F13A 71.3(4) . . . . ?
F15 B3 F13 F14A 144.9(2) . . . . ?
F15 B3 F13 F13A -93.1(3) . . . . ?
F15 B3 F14 F14A -145.2(2) . . . . ?
F15 B3 F14 F16A 66.0(2) . . . . ?
F15 B3 F14A F13 -80.1(4) . . . . ?
F15 B3 F14A F14 71.3(4) . . . . ?
F15 B3 F13A F16 -115.8(3) . . . . ?
F15 B3 F13A F13 106.02(16) . . . . ?
F15 B3 F16A F14 -121.74(17) . . . . ?
F13 B3 F16 F13A -43.4(4) . . . . ?
F13 B3 F15 F15A -48.4(3) . . . . ?
F13 B3 F14 F14A -26.95(19) . . . . ?
F13 B3 F14 F16A -175.8(2) . . . . ?
F13 B3 F14A F14 151.4(2) . . . . ?
F13 B3 F15A F15 133.4(3) . . . . ?
F13 B3 F13A F16 138.1(4) . . . . ?
F13 B3 F16A F14 15.4(7) . . . . ?
F14 B3 F16 F13A -163.5(4) . . . . ?
F14 B3 F15 F15A 71.5(3) . . . . ?
F14 B3 F13 F14A 23.38(17) . . . . ?
F14 B3 F13 F13A 145.3(3) . . . . ?
F14 B3 F14A F13 -151.45(19) . . . . ?
F14 B3 F15A F15 -117.8(3) . . . . ?
F14 B3 F13A F16 27.2(6) . . . . ?
F14 B3 F13A F13 -111.0(4) . . . . ?
F14A B3 F16 F13A -109.4(4) . . . . ?
F14A B3 F15 F15A 18.3(5) . . . . ?
F14A B3 F13 F13A 121.9(3) . . . . ?
F14A B3 F14 F16A -148.9(2) . . . . ?
F14A B3 F15A F15 -169.3(3) . . . . ?
F14A B3 F13A F16 82.5(4) . . . . ?
F14A B3 F13A F13 -55.6(2) . . . . ?
F14A B3 F16A F14 24.42(18) . . . . ?
F14A F13 F13A B3 45.7(2) . . . . ?
F14A F13 F13A F16 -3.7(5) . . . . ?
F14A F14 F16A B3 -36.3(3) . . . . ?
F15A B3 F16 F13A 53.1(5) . . . . ?
F15A B3 F13 F14A 117.0(3) . . . . ?
F15A B3 F13 F13A -121.1(3) . . . . ?
F15A B3 F14 F14A -109.0(3) . . . . ?
F15A B3 F14 F16A 102.1(3) . . . . ?
F15A B3 F14A F13 -68.3(2) . . . . ?
F15A B3 F14A F14 83.2(2) . . . . ?
F15A B3 F13A F16 -148.2(4) . . . . ?
F15A B3 F13A F13 73.7(3) . . . . ?
F15A B3 F16A F14 -88.7(3) . . . . ?
F13A B3 F15 F15A -130.4(4) . . . . ?
F13A B3 F13 F14A -121.9(3) . . . . ?
F13A B3 F14 F14A 75.1(4) . . . . ?
F13A B3 F14 F16A -73.8(4) . . . . ?
F13A B3 F14A F13 65.7(3) . . . . ?
F13A B3 F14A F14 -142.8(3) . . . . ?
F13A B3 F15A F15 59.5(3) . . . . ?
F13A B3 F16A F14 144.3(3) . . . . ?
F13A F13 F14A B3 -37.50(17) . . . . ?
F13A F13 F14A F14 -65.0(3) . . . . ?
F16A B3 F16 F13A 151.1(4) . . . . ?
F16A B3 F15 F15A 121.0(3) . . . . ?
F16A B3 F13 F14A 9.9(7) . . . . ?
F16A B3 F13 F13A 131.8(8) . . . . ?
F16A B3 F14 F14A 148.9(2) . . . . ?
F16A B3 F14A F13 -177.39(19) . . . . ?
F16A B3 F14A F14 -25.94(19) . . . . ?
F16A B3 F15A F15 -61.4(3) . . . . ?
F16A B3 F13A F16 -30.1(4) . . . . ?
F16A B3 F13A F13 -168.2(2) . . . . ?
F16A F14 F14A B3 36.7(3) . . . . ?
F16A F14 F14A F13 63.6(3) . . . . ?
F5A B1 F7A F8 175(3) . . . . ?
F5A B1 F8A F5 9.0(6) . . . . ?
F5A B1 F6A F6 -76.0(11) . . . . ?
F5A B1 F6 F6A 112.4(9) . . . . ?
F5A B1 F5 F8A -168.7(8) . . . . ?
F5A B1 F8 F7A -8(4) . . . . ?
F7A B1 F5A F7 73.4(6) . . . . ?
F7A B1 F5A F5 -127.9(7) . . . . ?
F7A B1 F8A F5 127.3(6) . . . . ?
F7A B1 F6A F6 162.8(11) . . . . ?
F7A B1 F6 F6A -23.5(14) . . . . ?
F7A B1 F7 F5A -115.1(4) . . . . ?
F7A B1 F5 F5A 79.7(10) . . . . ?
F7A B1 F5 F8A -89.0(8) . . . . ?
F8A B1 F5A F7 -169.2(6) . . . . ?
F8A B1 F5A F5 -10.5(7) . . . . ?
F8A B1 F7A F8 56(3) . . . . ?
F8A B1 F6A F6 45.1(11) . . . . ?
F8A B1 F6 F6A -138.0(10) . . . . ?
F8A B1 F7 F5A 27.0(14) . . . . ?
F8A B1 F5 F5A 168.7(8) . . . . ?
F8A B1 F8 F7A -128(2) . . . . ?
F6A B1 F5A F7 -48.2(6) . . . . ?
F6A B1 F5A F5 110.5(7) . . . . ?
F6A B1 F7A F8 -63(3) . . . . ?
F6A B1 F8A F5 -113.6(6) . . . . ?
F6A B1 F7 F5A 134.6(5) . . . . ?
F6A B1 F5 F5A -94.4(6) . . . . ?
F6A B1 F5 F8A 96.9(5) . . . . ?
F6A B1 F8 F7A 123(2) . . . . ?
F6 B1 F5A F7 -75.8(7) . . . . ?
F6 B1 F5A F5 83.0(9) . . . . ?
F6 B1 F7A F8 -51(3) . . . . ?
F6 B1 F8A F5 -94.4(8) . . . . ?
F6 B1 F7 F5A 109.0(7) . . . . ?
F6 B1 F5 F5A -104.4(7) . . . . ?
F6 B1 F5 F8A 86.9(5) . . . . ?
F6 B1 F8 F7A 143.3(19) . . . . ?
F7 B1 F5A F5 158.7(9) . . . . ?
F7 B1 F7A F8 -138(3) . . . . ?
F7 B1 F8A F5 -12.5(13) . . . . ?
F7 B1 F6A F6 -111.7(13) . . . . ?
F7 B1 F6 F6A 64.7(12) . . . . ?
F7 B1 F5 F5A -16.2(7) . . . . ?
F7 B1 F5 F8A 175.1(5) . . . . ?
F7 B1 F8 F7A 46(3) . . . . ?
F7 F5A F5 B1 27.0(12) . . . . ?
F7 F5A F5 F8A 39.6(18) . . . . ?
F5 B1 F5A F7 -158.7(9) . . . . ?
F5 B1 F7A F8 123(3) . . . . ?
F5 B1 F6A F6 -21.9(14) . . . . ?
F5 B1 F6 F6A 161.0(12) . . . . ?
F5 B1 F7 F5A 16.0(7) . . . . ?
F5 B1 F8 F7A -86(3) . . . . ?
F5 F5A F7 B1 -25.4(12) . . . . ?
F8 B1 F5A F7 77.2(19) . . . . ?
F8 B1 F5A F5 -124(2) . . . . ?
F8 B1 F8A F5 151.0(13) . . . . ?
F8 B1 F6A F6 137.4(16) . . . . ?
F8 B1 F6 F6A -47.9(17) . . . . ?
F8 B1 F7 F5A -135.2(13) . . . . ?
F8 B1 F5 F5A 119(2) . . . . ?
F8 B1 F5 F8A -50(2) . . . . ?

loop_
_exptl_oxdiff_crystal_face_indexfrac_h
_exptl_oxdiff_crystal_face_indexfrac_k
_exptl_oxdiff_crystal_face_indexfrac_l
_exptl_oxdiff_crystal_face_x
_exptl_oxdiff_crystal_face_y
_exptl_oxdiff_crystal_face_z
5.6756 -0.2141 -5.3412 -0.2257 0.0010 0.9742
-5.7004 0.0534 5.3343 0.2421 -0.0014 -0.9702
-0.6364 -9.4452 -1.1668 0.9284 -0.0244 0.3708
0.4686 0.1055 -12.1197 -0.2477 0.8390 0.4844
-5.6251 2.8138 -0.7671 -0.1459 0.4748 -0.8679
5.6309 -2.8129 0.6321 0.1432 -0.4655 0.8734
-0.3668 -0.1563 12.1285 0.2502 -0.8473 -0.4685
1.0018 7.1158 -6.6122 -0.8521 0.5204 0.0548
-3.2525 6.7213 -0.4288 -0.5876 0.3546 -0.7273
1.0548 9.0060 -2.1502 -0.9575 0.2272 -0.1778
1.5439 9.5958 3.1465 -0.9301 -0.1756 -0.3225
2.5055 8.6519 7.1881 -0.7868 -0.5444 -0.2908
6.2765 0.3244 -2.8695 -0.2487 -0.2076 0.9461
-4.3274 -7.8189 -6.7921 0.7593 0.6507 -0.0094
6.7062 1.9439 1.7440 -0.3343 -0.5411 0.7717
-6.5569 -0.7113 -1.9927 0.2039 0.5686 -0.7969
2.0000 -0.0000 1.0000 -0.0335 -0.2050 0.2389
-5.0214 1.4809 6.6660 0.1081 -0.1194 -0.9869
